data_7203058
loop_
_publ_author_name
'Lehane, K. Niamh'
'Moynihan, Edmond J. A.'
'Brondel, Nicolas'
'Lawrence, Simon E.'
'Maguire, Anita R.'

_publ_section_title
;
 Impact of sulfur substituents on the C--H&#x22EF;O interaction of
 terminal alkynes in crystal engineering
;
_journal_issue 11
_journal_name_full CrystEngComm
_journal_page_first 1041
_journal_paper_doi 10.1039/b709261j
_journal_volume 9
_journal_year 2007
_chemical_absolute_configuration ad
_chemical_formula_moiety 'C9 H8 O2 S'
_chemical_formula_sum 'C9 H8 O2 S'
_chemical_formula_weight 180.21
_chemical_name_systematic
;
?
;
_space_group_IT_number 29
_symmetry_cell_setting orthorhombic
_symmetry_space_group_name_Hall 'P 2c -2ac'
_symmetry_space_group_name_H-M 'P c a 21'
_atom_sites_solution_hydrogens geom
_atom_sites_solution_primary direct
_atom_sites_solution_secondary difmap
_audit_creation_method SHELXL-97
_cell_angle_alpha 90.00
_cell_angle_beta 90.00
_cell_angle_gamma 90.00
_cell_formula_units_Z 8
_cell_length_a 22.1885(13)
_cell_length_b 5.6567(5)
_cell_length_c 14.0833(9)
_cell_measurement_reflns_used 22
_cell_measurement_temperature 293(2)
_cell_measurement_theta_max 18.71
_cell_measurement_theta_min 15.83
_cell_volume 1767.6(2)
_computing_cell_refinement 'Nonius MACH3'
_computing_data_collection 'Nonius MACH3'
_computing_data_reduction 'maXus (Gilmore et al, 1998)'
_computing_molecular_graphics 'PLATON (Spek, 1999)'
_computing_publication_material 'SHELXL--97; PLATON'
_computing_structure_refinement 'SHELXL-97 (Sheldrick, 1997)'
_computing_structure_solution 'SHELXS-97 (Sheldrick, 1990)'
_diffrn_ambient_temperature 293(2)
_diffrn_measured_fraction_theta_full 1.000
_diffrn_measured_fraction_theta_max 1.000
_diffrn_measurement_device_type 'Nonius MACH3'
_diffrn_measurement_method 'theta/2theta scans'
_diffrn_radiation_monochromator graphite
_diffrn_radiation_source 'fine-focus sealed tube'
_diffrn_radiation_type MoK\a
_diffrn_radiation_wavelength 0.71073
_diffrn_reflns_av_R_equivalents 0.016
_diffrn_reflns_av_sigmaI/netI 0.0219
_diffrn_reflns_limit_h_max 26
_diffrn_reflns_limit_h_min 0
_diffrn_reflns_limit_k_max 6
_diffrn_reflns_limit_k_min 0
_diffrn_reflns_limit_l_max 1
_diffrn_reflns_limit_l_min -16
_diffrn_reflns_number 2344
_diffrn_reflns_theta_full 25.42
_diffrn_reflns_theta_max 25.42
_diffrn_reflns_theta_min 1.84
_diffrn_standards_decay_% 0
_diffrn_standards_interval_time 60
_diffrn_standards_number 3
_exptl_absorpt_coefficient_mu 0.319
_exptl_absorpt_correction_type none
_exptl_crystal_colour colourless
_exptl_crystal_density_diffrn 1.354
_exptl_crystal_density_method 'not measured'
_exptl_crystal_description blocks
_exptl_crystal_F_000 752
_exptl_crystal_size_max 0.38
_exptl_crystal_size_mid 0.30
_exptl_crystal_size_min 0.30
_refine_diff_density_max 0.229
_refine_diff_density_min -0.228
_refine_diff_density_rms 0.048
_refine_ls_abs_structure_details 'Flack H D (1983), Acta Cryst. A39, 876-881'
_refine_ls_abs_structure_Flack 0.10(13)
_refine_ls_extinction_method none
_refine_ls_goodness_of_fit_ref 1.153
_refine_ls_hydrogen_treatment constr
_refine_ls_matrix_type full
_refine_ls_number_parameters 219
_refine_ls_number_reflns 1844
_refine_ls_number_restraints 1
_refine_ls_restrained_S_all 1.153
_refine_ls_R_factor_all 0.0554
_refine_ls_R_factor_gt 0.0371
_refine_ls_shift/su_max 0.000
_refine_ls_shift/su_mean 0.000
_refine_ls_structure_factor_coef Fsqd
_refine_ls_weighting_details 'calc w=1/[\s^2^(Fo^2^)+(0.0520P)^2^+0.5622P] where P=(Fo^2^+2Fc^2^)/3'
_refine_ls_weighting_scheme calc
_refine_ls_wR_factor_gt 0.0888
_refine_ls_wR_factor_ref 0.1066
_reflns_number_gt 1547
_reflns_number_total 1844
_reflns_threshold_expression >2sigma(I)
_cod_data_source_file b709261j.txt
_cod_data_source_block Compound2
_cod_depositor_comments
;
The following automatic conversions were performed:
'_symmetry_cell_setting' value 'Orthorhombic' changed to 'orthorhombic'
according to '/home/saulius/struct/CIF-dictionaries/cif_core.dic'
dictionary named 'cif_core.dic' version 2.4.1 from 2010-06-29.

Automatic conversion script
Id: cif_fix_enum 1527 2010-12-29 10:47:43Z saulius 
;
_cod_database_code 7203058

loop_
_symmetry_equiv_pos_as_xyz
'x, y, z'
'-x, -y, z+1/2'
'-x+1/2, y, z+1/2'
'x+1/2, -y, z'

loop_
_atom_site_label
_atom_site_type_symbol
_atom_site_fract_x
_atom_site_fract_y
_atom_site_fract_z
_atom_site_U_iso_or_equiv
_atom_site_adp_type
_atom_site_occupancy
_atom_site_symmetry_multiplicity
_atom_site_calc_flag
_atom_site_refinement_flags
_atom_site_disorder_assembly
_atom_site_disorder_group
C1 C -0.0208(2) 0.9437(11) 0.8374(5) 0.0658(15) Uani 1 1 d . . .
H1 H -0.0626 0.9416 0.8436 0.079 Uiso 1 1 calc R . .
C2 C 0.0310(2) 0.9463(10) 0.8296(4) 0.0548(13) Uani 1 1 d . . .
C3 C 0.09558(18) 0.9386(8) 0.8148(3) 0.0452(11) Uani 1 1 d . . .
C4 C 0.12056(19) 0.7617(8) 0.7621(4) 0.0523(11) Uani 1 1 d . . .
H4 H 0.0962 0.6428 0.7375 0.063 Uiso 1 1 calc R . .
C5 C 0.18222(19) 0.7582(8) 0.7447(4) 0.0532(13) Uani 1 1 d . . .
H5 H 0.1989 0.6364 0.7091 0.064 Uiso 1 1 calc R . .
C6 C 0.21818(18) 0.9318(8) 0.7796(3) 0.0432(12) Uani 1 1 d . . .
C7 C 0.1939(2) 1.1105(9) 0.8345(5) 0.0612(16) Uani 1 1 d . . .
H7 H 0.2186 1.2288 0.8586 0.073 Uiso 1 1 calc R . .
C8 C 0.1326(2) 1.1132(10) 0.8536(4) 0.0647(15) Uani 1 1 d . . .
H8 H 0.1163 1.2306 0.8919 0.078 Uiso 1 1 calc R . .
S9 S 0.29656(4) 0.9260(2) 0.75612(11) 0.0535(3) Uani 1 1 d . . .
O10 O 0.31212(15) 0.6855(6) 0.7349(4) 0.0758(14) Uani 1 1 d . . .
O11 O 0.32817(15) 1.0414(8) 0.8306(3) 0.0744(13) Uani 1 1 d . . .
C12 C 0.3040(2) 1.0946(11) 0.6510(5) 0.0686(17) Uani 1 1 d . . .
H12A H 0.2778 1.0317 0.6029 0.103 Uiso 1 1 calc R . .
H12B H 0.3450 1.0876 0.6292 0.103 Uiso 1 1 calc R . .
H12C H 0.2933 1.2560 0.6637 0.103 Uiso 1 1 calc R . .
C21 C 0.7664(2) 0.4279(10) 0.4919(4) 0.0636(16) Uani 1 1 d . . .
H21 H 0.8071 0.3916 0.4861 0.076 Uiso 1 1 calc R . .
C22 C 0.71456(19) 0.4740(9) 0.4993(4) 0.0528(13) Uani 1 1 d . . .
C23 C 0.65100(18) 0.5265(8) 0.5132(4) 0.0470(11) Uani 1 1 d . . .
C24 C 0.6072(2) 0.3725(9) 0.4810(4) 0.0589(14) Uani 1 1 d . . .
H24 H 0.6184 0.2380 0.4473 0.071 Uiso 1 1 calc R . .
C25 C 0.5464(2) 0.4173(9) 0.4986(4) 0.0595(15) Uani 1 1 d . . .
H25 H 0.5169 0.3137 0.4770 0.071 Uiso 1 1 calc R . .
C26 C 0.53068(17) 0.6176(7) 0.5486(3) 0.0418(12) Uani 1 1 d . . .
C27 C 0.57349(19) 0.7748(8) 0.5811(5) 0.0541(12) Uani 1 1 d . . .
H27 H 0.5620 0.9096 0.6143 0.065 Uiso 1 1 calc R . .
C28 C 0.63416(19) 0.7293(8) 0.5635(4) 0.0574(14) Uani 1 1 d . . .
H28 H 0.6635 0.8337 0.5852 0.069 Uiso 1 1 calc R . .
S29 S 0.45402(5) 0.6664(2) 0.57821(11) 0.0480(3) Uani 1 1 d . . .
O30 O 0.41681(13) 0.5551(7) 0.5069(3) 0.0688(11) Uani 1 1 d . . .
O31 O 0.44591(13) 0.9144(6) 0.5957(3) 0.0608(10) Uani 1 1 d . . .
C32 C 0.4461(2) 0.5105(10) 0.6835(4) 0.0656(16) Uani 1 1 d . . .
H32A H 0.4530 0.3454 0.6719 0.098 Uiso 1 1 calc R . .
H32B H 0.4061 0.5324 0.7078 0.098 Uiso 1 1 calc R . .
H32C H 0.4748 0.5674 0.7290 0.098 Uiso 1 1 calc R . .

loop_
_atom_site_aniso_label
_atom_site_aniso_U_11
_atom_site_aniso_U_22
_atom_site_aniso_U_33
_atom_site_aniso_U_23
_atom_site_aniso_U_13
_atom_site_aniso_U_12
C1 0.045(3) 0.082(4) 0.070(4) -0.016(3) -0.005(3) 0.010(3)
C2 0.042(3) 0.067(3) 0.056(3) -0.006(3) -0.003(2) 0.006(2)
C3 0.036(2) 0.052(3) 0.048(3) 0.000(3) -0.003(2) 0.007(2)
C4 0.042(2) 0.052(3) 0.063(3) -0.013(3) -0.003(2) -0.004(2)
C5 0.047(2) 0.046(3) 0.067(3) -0.015(3) 0.005(3) 0.0068(19)
C6 0.036(2) 0.044(2) 0.049(3) -0.004(2) -0.008(2) 0.0058(19)
C7 0.046(3) 0.050(3) 0.089(4) -0.025(3) -0.008(3) 0.005(2)
C8 0.046(3) 0.068(3) 0.081(4) -0.026(3) -0.002(3) 0.012(2)
S9 0.0332(5) 0.0501(6) 0.0772(9) -0.0033(8) -0.0056(6) 0.0087(5)
O10 0.0497(18) 0.052(2) 0.125(4) -0.003(2) 0.004(2) 0.0148(15)
O11 0.043(2) 0.088(3) 0.092(3) -0.010(3) -0.020(2) 0.0036(19)
C12 0.044(2) 0.066(3) 0.096(5) 0.009(4) 0.005(3) 0.006(2)
C21 0.037(2) 0.078(4) 0.076(4) 0.014(3) 0.005(3) 0.003(2)
C22 0.044(3) 0.063(3) 0.052(3) 0.007(3) 0.001(2) -0.005(2)
C23 0.033(2) 0.054(3) 0.053(3) 0.007(3) 0.001(2) -0.0003(19)
C24 0.040(2) 0.056(3) 0.081(4) -0.019(3) 0.007(3) -0.002(2)
C25 0.033(2) 0.055(3) 0.090(4) -0.023(3) -0.004(3) -0.004(2)
C26 0.0280(18) 0.040(2) 0.057(3) -0.002(2) -0.0037(19) 0.0023(16)
C27 0.043(2) 0.048(2) 0.071(3) -0.018(3) -0.001(3) -0.0005(18)
C28 0.035(2) 0.056(3) 0.081(4) -0.009(3) -0.003(3) -0.0086(19)
S29 0.0307(4) 0.0453(6) 0.0680(7) -0.0046(7) -0.0031(6) 0.0067(4)
O30 0.0369(16) 0.077(2) 0.093(3) -0.017(2) -0.018(2) 0.0022(16)
O31 0.0517(17) 0.0443(16) 0.086(3) -0.002(2) 0.0033(19) 0.0127(14)
C32 0.043(3) 0.063(3) 0.091(5) 0.011(3) 0.018(3) 0.007(2)

loop_
_atom_type_symbol
_atom_type_description
_atom_type_scat_dispersion_real
_atom_type_scat_dispersion_imag
_atom_type_scat_source
C C 0.0033 0.0016 'International Tables Vol C Tables 4.2.6.8 and 6.1.1.4'
H H 0.0000 0.0000 'International Tables Vol C Tables 4.2.6.8 and 6.1.1.4'
O O 0.0106 0.0060 'International Tables Vol C Tables 4.2.6.8 and 6.1.1.4'
S S 0.1246 0.1234 'International Tables Vol C Tables 4.2.6.8 and 6.1.1.4'

loop_
_geom_angle_atom_site_label_1
_geom_angle_atom_site_label_2
_geom_angle_atom_site_label_3
_geom_angle
_geom_angle_site_symmetry_1
_geom_angle_site_symmetry_3
_geom_angle_publ_flag
C2 C1 H1 180.0 . . ?
C1 C2 C3 176.2(6) . . ?
C4 C3 C8 119.5(4) . . ?
C4 C3 C2 120.2(4) . . ?
C8 C3 C2 120.3(4) . . ?
C3 C4 C5 120.4(4) . . ?
C3 C4 H4 119.8 . . ?
C5 C4 H4 119.8 . . ?
C6 C5 C4 120.3(4) . . ?
C6 C5 H5 119.8 . . ?
C4 C5 H5 119.8 . . ?
C5 C6 C7 120.1(4) . . ?
C5 C6 S9 119.8(4) . . ?
C7 C6 S9 120.1(4) . . ?
C6 C7 C8 119.9(5) . . ?
C6 C7 H7 120.0 . . ?
C8 C7 H7 120.0 . . ?
C7 C8 C3 119.6(5) . . ?
C7 C8 H8 120.2 . . ?
C3 C8 H8 120.2 . . ?
O11 S9 O10 118.1(3) . . ?
O11 S9 C12 108.9(3) . . ?
O10 S9 C12 108.3(3) . . ?
O11 S9 C6 109.8(2) . . ?
O10 S9 C6 107.0(2) . . ?
C12 S9 C6 103.8(2) . . ?
S9 C12 H12A 109.5 . . ?
S9 C12 H12B 109.5 . . ?
H12A C12 H12B 109.5 . . ?
S9 C12 H12C 109.5 . . ?
H12A C12 H12C 109.5 . . ?
H12B C12 H12C 109.5 . . ?
C22 C21 H21 180.0 . . ?
C21 C22 C23 177.1(6) . . ?
C24 C23 C28 119.7(4) . . ?
C24 C23 C22 120.6(5) . . ?
C28 C23 C22 119.6(4) . . ?
C23 C24 C25 120.5(5) . . ?
C23 C24 H24 119.8 . . ?
C25 C24 H24 119.8 . . ?
C26 C25 C24 119.0(4) . . ?
C26 C25 H25 120.5 . . ?
C24 C25 H25 120.5 . . ?
C25 C26 C27 121.7(4) . . ?
C25 C26 S29 119.4(3) . . ?
C27 C26 S29 118.8(3) . . ?
C26 C27 C28 119.2(4) . . ?
C26 C27 H27 120.4 . . ?
C28 C27 H27 120.4 . . ?
C27 C28 C23 120.0(4) . . ?
C27 C28 H28 120.0 . . ?
C23 C28 H28 120.0 . . ?
O31 S29 O30 118.3(2) . . ?
O31 S29 C32 109.7(3) . . ?
O30 S29 C32 108.4(3) . . ?
O31 S29 C26 108.2(2) . . ?
O30 S29 C26 108.5(2) . . ?
C32 S29 C26 102.7(2) . . ?
S29 C32 H32A 109.5 . . ?
S29 C32 H32B 109.5 . . ?
H32A C32 H32B 109.5 . . ?
S29 C32 H32C 109.5 . . ?
H32A C32 H32C 109.5 . . ?
H32B C32 H32C 109.5 . . ?

loop_
_geom_bond_atom_site_label_1
_geom_bond_atom_site_label_2
_geom_bond_distance
_geom_bond_site_symmetry_2
_geom_bond_publ_flag
C1 C2 1.156(6) . ?
C1 H1 0.9300 . ?
C2 C3 1.449(6) . ?
C3 C4 1.364(6) . ?
C3 C8 1.396(7) . ?
C4 C5 1.390(6) . ?
C4 H4 0.9300 . ?
C5 C6 1.357(6) . ?
C5 H5 0.9300 . ?
C6 C7 1.382(7) . ?
C6 S9 1.771(4) . ?
C7 C8 1.386(7) . ?
C7 H7 0.9300 . ?
C8 H8 0.9300 . ?
S9 O11 1.420(4) . ?
S9 O10 1.435(4) . ?
S9 C12 1.769(7) . ?
C12 H12A 0.9600 . ?
C12 H12B 0.9600 . ?
C12 H12C 0.9600 . ?
C21 C22 1.183(6) . ?
C21 H21 0.9300 . ?
C22 C23 1.455(6) . ?
C23 C24 1.381(7) . ?
C23 C28 1.399(7) . ?
C24 C25 1.396(6) . ?
C24 H24 0.9300 . ?
C25 C26 1.379(6) . ?
C25 H25 0.9300 . ?
C26 C27 1.379(6) . ?
C26 S29 1.773(4) . ?
C27 C28 1.393(6) . ?
C27 H27 0.9300 . ?
C28 H28 0.9300 . ?
S29 O31 1.436(3) . ?
S29 O30 1.445(4) . ?
S29 C32 1.734(6) . ?
C32 H32A 0.9600 . ?
C32 H32B 0.9600 . ?
C32 H32C 0.9600 . ?

loop_
_geom_torsion_atom_site_label_1
_geom_torsion_atom_site_label_2
_geom_torsion_atom_site_label_3
_geom_torsion_atom_site_label_4
_geom_torsion
_geom_torsion_site_symmetry_1
_geom_torsion_site_symmetry_2
_geom_torsion_site_symmetry_3
_geom_torsion_site_symmetry_4
_geom_torsion_publ_flag
C8 C3 C4 C5 -1.7(8) . . . . ?
C2 C3 C4 C5 177.6(5) . . . . ?
C3 C4 C5 C6 -0.5(8) . . . . ?
C4 C5 C6 C7 1.5(8) . . . . ?
C4 C5 C6 S9 -179.5(4) . . . . ?
C5 C6 C7 C8 -0.3(9) . . . . ?
S9 C6 C7 C8 -179.3(5) . . . . ?
C6 C7 C8 C3 -1.8(9) . . . . ?
C4 C3 C8 C7 2.8(9) . . . . ?
C2 C3 C8 C7 -176.5(5) . . . . ?
C5 C6 S9 O11 -152.1(4) . . . . ?
C7 C6 S9 O11 26.9(5) . . . . ?
C5 C6 S9 O10 -22.8(5) . . . . ?
C7 C6 S9 O10 156.2(5) . . . . ?
C5 C6 S9 C12 91.6(5) . . . . ?
C7 C6 S9 C12 -89.4(5) . . . . ?
C28 C23 C24 C25 -0.3(9) . . . . ?
C22 C23 C24 C25 176.8(5) . . . . ?
C23 C24 C25 C26 0.0(9) . . . . ?
C24 C25 C26 C27 0.4(9) . . . . ?
C24 C25 C26 S29 -175.9(5) . . . . ?
C25 C26 C27 C28 -0.5(9) . . . . ?
S29 C26 C27 C28 175.8(5) . . . . ?
C26 C27 C28 C23 0.2(9) . . . . ?
C24 C23 C28 C27 0.2(9) . . . . ?
C22 C23 C28 C27 -176.9(5) . . . . ?
C25 C26 S29 O31 -158.3(4) . . . . ?
C27 C26 S29 O31 25.4(5) . . . . ?
C25 C26 S29 O30 -28.8(5) . . . . ?
C27 C26 S29 O30 154.9(4) . . . . ?
C25 C26 S29 C32 85.7(5) . . . . ?
C27 C26 S29 C32 -90.6(5) . . . . ?
